data_7016963
loop_
_publ_author_name
'Sun, Ya-Guang'
'Jiang, Bing'
'Cui, Tian-Fang'
'Xiong, Gang'
'Smet, Philippe F.'
'Ding, Fu'
'Gao, En-Jun'
'Lv, Tian-Yi'
'Van den Eeckhout, Koen'
'Poelman, Dirk'
'Verpoort, Francis'

_publ_section_title
;
 Solvothermal synthesis, crystal structure, and properties of
 lanthanide-organic frameworks based on thiophene-2,5-dicarboxylic acid.
;
_journal_issue 43
_journal_name_full 'Dalton transactions (Cambridge, England : 2003)'
_journal_page_first 11581
_journal_page_last 11590
_journal_paper_doi 10.1039/c1dt10156k
_journal_volume 40
_journal_year 2011
_chemical_formula_sum 'C12 H15 La2 N O19.5 S2'
_chemical_formula_weight 827.19
_chemical_name_systematic
;
?
;
_space_group_IT_number 4
_symmetry_cell_setting monoclinic
_symmetry_space_group_name_Hall 'P 2yb'
_symmetry_space_group_name_H-M 'P 1 21 1'
_atom_sites_solution_hydrogens geom
_atom_sites_solution_primary direct
_atom_sites_solution_secondary difmap
_audit_creation_method SHELXL-97
_cell_angle_alpha 90.00
_cell_angle_beta 90.34(3)
_cell_angle_gamma 90.00
_cell_formula_units_Z 2
_cell_length_a 12.827(3)
_cell_length_b 6.5366(13)
_cell_length_c 16.096(3)
_cell_measurement_reflns_used 5963
_cell_measurement_temperature 293(2)
_cell_measurement_theta_max 27.83
_cell_measurement_theta_min 2.53
_cell_volume 1349.5(5)
_computing_cell_refinement 'Bruker XSCANS'
_computing_data_collection 'Bruker XSCANS'
_computing_data_reduction 'Bruker SHELXTL'
_computing_molecular_graphics 'Bruker SHELXTL'
_computing_publication_material 'Bruker SHELXTL'
_computing_structure_refinement 'SHELXL-97 (Sheldrick, 1997)'
_computing_structure_solution 'SHELXS-97 (Sheldrick, 1990)'
_diffrn_ambient_temperature 293(2)
_diffrn_detector_area_resol_mean 0
_diffrn_measured_fraction_theta_full 0.988
_diffrn_measured_fraction_theta_max 0.988
_diffrn_measurement_device_type 'Bruker P4'
_diffrn_measurement_method '\w scans'
_diffrn_radiation_monochromator graphite
_diffrn_radiation_source 'fine-focus sealed tube'
_diffrn_radiation_type MoK\a
_diffrn_radiation_wavelength 0.71073
_diffrn_reflns_av_R_equivalents 0.0326
_diffrn_reflns_av_sigmaI/netI 0.0616
_diffrn_reflns_limit_h_max 16
_diffrn_reflns_limit_h_min -16
_diffrn_reflns_limit_k_max 8
_diffrn_reflns_limit_k_min -8
_diffrn_reflns_limit_l_max 17
_diffrn_reflns_limit_l_min -21
_diffrn_reflns_number 11751
_diffrn_reflns_theta_full 27.83
_diffrn_reflns_theta_max 27.83
_diffrn_reflns_theta_min 2.53
_diffrn_standards_decay_% 0
_diffrn_standards_interval_count 0
_diffrn_standards_interval_time 0
_diffrn_standards_number 0
_exptl_absorpt_coefficient_mu 3.359
_exptl_absorpt_correction_T_max 0.9359
_exptl_absorpt_correction_T_min 0.9059
_exptl_absorpt_correction_type multi-scan
_exptl_absorpt_process_details SADABS
_exptl_crystal_colour colourless
_exptl_crystal_density_diffrn 2.036
_exptl_crystal_density_method 'not measured'
_exptl_crystal_description block
_exptl_crystal_F_000 792
_exptl_crystal_size_max 0.03
_exptl_crystal_size_mid 0.02
_exptl_crystal_size_min 0.02
_refine_diff_density_max 4.275
_refine_diff_density_min -1.401
_refine_diff_density_rms 0.212
_refine_ls_abs_structure_details 'Flack H D (1983), Acta Cryst. A39, 876-881'
_refine_ls_abs_structure_Flack 0.06(3)
_refine_ls_extinction_coef 0.0175(10)
_refine_ls_extinction_expression Fc^*^=kFc[1+0.001xFc^2^\l^3^/sin(2\q)]^-1/4^
_refine_ls_extinction_method SHELXL
_refine_ls_goodness_of_fit_ref 1.102
_refine_ls_hydrogen_treatment none
_refine_ls_matrix_type full
_refine_ls_number_parameters 354
_refine_ls_number_reflns 5963
_refine_ls_number_restraints 7
_refine_ls_restrained_S_all 1.101
_refine_ls_R_factor_all 0.0471
_refine_ls_R_factor_gt 0.0453
_refine_ls_shift/su_max 0.059
_refine_ls_shift/su_mean 0.002
_refine_ls_structure_factor_coef Fsqd
_refine_ls_weighting_details 'calc w=1/[\s^2^(Fo^2^)+(0.0682P)^2^+1.3602P] where P=(Fo^2^+2Fc^2^)/3'
_refine_ls_weighting_scheme calc
_refine_ls_wR_factor_gt 0.1181
_refine_ls_wR_factor_ref 0.1196
_reflns_number_gt 5715
_reflns_number_total 5963
_reflns_threshold_expression >2sigma(I)
_cod_data_source_file c1dt10156k.txt
_cod_data_source_block 1
_cod_depositor_comments
;
The following automatic conversions were performed:

'_symmetry_cell_setting' value 'Monoclinic' changed to 'monoclinic'
according to /home/saulius/struct/CIF-dictionaries/cif_core.dic
dictionary named 'cif_core.dic' version 2.4.1 from 2010-06-29.

Automatic conversion script
Id: cif_fix_values 1715 2011-07-08 13:25:40Z adriana 
;
_cod_original_sg_symbol_H-M P2(1)
_cod_original_formula_sum 'C12 H15 La2 N O19.50 S2'
_cod_database_code 7016963

loop_
_symmetry_equiv_pos_as_xyz
'x, y, z'
'-x, y+1/2, -z'

loop_
_atom_site_label
_atom_site_type_symbol
_atom_site_fract_x
_atom_site_fract_y
_atom_site_fract_z
_atom_site_U_iso_or_equiv
_atom_site_adp_type
_atom_site_occupancy
_atom_site_symmetry_multiplicity
_atom_site_calc_flag
_atom_site_refinement_flags
_atom_site_disorder_assembly
_atom_site_disorder_group
C1 C 0.0138(6) -0.0513(13) 0.7927(4) 0.0186(15) Uani 1 1 d U A .
C2 C 0.0108(6) -0.0703(15) 0.8846(4) 0.0193(15) Uani 1 1 d . . .
C3 C 0.0932(7) -0.0673(15) 0.9380(5) 0.0243(17) Uani 1 1 d . A .
H3A H 0.1624 -0.0593 0.9213 0.029 Uiso 1 1 calc R . .
C4 C 0.0621(7) -0.0775(16) 1.0207(5) 0.0214(16) Uani 1 1 d . . .
H4A H 0.1088 -0.0780 1.0651 0.026 Uiso 1 1 calc R A .
C5 C -0.0456(8) -0.0867(16) 1.0308(5) 0.0263(19) Uani 1 1 d . A .
C6 C -0.1044(8) -0.0975(14) 1.1075(5) 0.028(2) Uani 1 1 d . . .
C7 C 0.3882(9) 0.4168(19) 0.6100(7) 0.039(2) Uani 1 1 d . A .
C8 C 0.4702(7) 0.4343(16) 0.5420(7) 0.034(2) Uani 1 1 d . . .
C9 C 0.4497(7) 0.4310(19) 0.4609(7) 0.036(2) Uani 1 1 d . B .
H9A H 0.3835 0.4214 0.4374 0.043 Uiso 1 1 calc R . .
C10 C 0.5385(6) 0.4434(14) 0.4180(6) 0.029(2) Uani 1 1 d . . .
H10A H 0.5376 0.4542 0.3604 0.034 Uiso 1 1 calc R B .
C11 C 0.6325(6) 0.4396(14) 0.4621(5) 0.0205(16) Uani 1 1 d . B .
C12 C 0.7379(6) 0.4510(12) 0.4310(4) 0.0149(14) Uani 1 1 d . . .
La1 La 0.01706(3) -0.07066(5) 0.60586(2) 0.01310(13) Uani 1 1 d . . .
La2 La 0.21593(4) 0.32218(8) 0.73134(3) 0.01709(13) Uani 1 1 d . . .
N1 N 0.0690(5) -0.5205(12) 0.6001(4) 0.0232(16) Uani 1 1 d . . .
O1 O -0.0681(5) -0.1011(11) 0.7502(3) 0.0246(15) Uani 1 1 d . . .
O2 O 0.0961(5) 0.0092(9) 0.7577(3) 0.0221(12) Uani 1 1 d . . .
O3 O -0.2007(5) -0.1273(11) 1.1044(4) 0.0319(17) Uani 1 1 d . . .
O4 O -0.0568(5) -0.0847(12) 1.1755(3) 0.0231(13) Uani 1 1 d . . .
O5 O 0.2955(6) 0.4329(14) 0.5898(5) 0.0464(19) Uani 1 1 d . . .
O6 O 0.4192(5) 0.3868(13) 0.6813(5) 0.046(2) Uani 1 1 d . . .
O7 O 0.7543(5) 0.4915(9) 0.3556(4) 0.0237(13) Uani 1 1 d . . .
O8 O 0.8132(4) 0.4224(12) 0.4815(3) 0.0208(11) Uani 1 1 d . . .
O9 O 0.0274(4) -0.4425(9) 0.5357(3) 0.0187(11) Uani 1 1 d . . .
O10 O 0.0850(5) -0.7143(9) 0.6090(4) 0.0222(13) Uani 1 1 d . . .
O11 O 0.0992(4) -0.3997(8) 0.6594(3) 0.0135(11) Uani 1 1 d . . .
O12 O -0.1371(5) 0.1819(10) 0.6239(4) 0.0278(14) Uani 1 1 d . . .
O13 O -0.1567(6) -0.2522(12) 0.5939(5) 0.043(2) Uani 1 1 d . . .
O14 O 0.2719(5) 0.6791(10) 0.7719(4) 0.0302(16) Uani 1 1 d . . .
O15 O 0.3539(6) 0.1218(15) 0.8150(5) 0.048(2) Uani 1 1 d . . .
O16 O 0.8567(6) 0.4358(16) 0.7642(4) 0.0478(19) Uani 1 1 d . . .
O18 O 0.559(3) 0.156(4) 0.7683(16) 0.148(17) Uani 0.50 1 d P . .
O20 O 0.7048(8) 0.825(3) 0.7267(6) 0.099(5) Uani 1 1 d . . .
O19 O 0.6472(14) 0.016(4) 0.9969(12) 0.069(6) Uani 0.50 1 d P . .
S1 S -0.10701(18) -0.0840(4) 0.93445(12) 0.0230(4) Uani 1 1 d . A 1
S2 S 0.60509(19) 0.4264(4) 0.56581(14) 0.0307(5) Uani 1 1 d . B 1
O17 O 0.6934(14) 0.362(4) 0.8784(11) 0.067(7) Uani 0.50 1 d P . .
O17' O 0.7143(19) 0.166(3) 0.8224(13) 0.075(6) Uani 0.50 1 d P . .
O21 O 0.5302(19) 0.664(5) 0.9413(14) 0.090(8) Uani 0.50 1 d P . .

loop_
_atom_site_aniso_label
_atom_site_aniso_U_11
_atom_site_aniso_U_22
_atom_site_aniso_U_33
_atom_site_aniso_U_23
_atom_site_aniso_U_13
_atom_site_aniso_U_12
C1 0.033(4) 0.011(3) 0.013(3) -0.003(3) 0.010(3) 0.008(3)
C2 0.030(4) 0.015(4) 0.013(3) 0.003(4) 0.007(3) 0.005(4)
C3 0.041(5) 0.012(4) 0.019(4) 0.000(4) 0.001(3) -0.006(4)
C4 0.033(4) 0.015(4) 0.016(3) -0.001(4) -0.005(3) -0.007(4)
C5 0.044(5) 0.023(4) 0.012(3) -0.013(4) 0.011(3) -0.016(4)
C6 0.056(6) 0.014(4) 0.014(4) -0.004(3) 0.013(4) -0.003(4)
C7 0.046(6) 0.027(5) 0.044(6) 0.002(5) 0.001(5) 0.002(5)
C8 0.023(4) 0.012(4) 0.067(7) 0.007(5) 0.022(4) -0.002(4)
C9 0.018(4) 0.027(5) 0.063(7) -0.006(6) 0.011(4) -0.011(5)
C10 0.020(4) 0.008(4) 0.058(6) 0.007(4) -0.010(4) -0.005(4)
C11 0.020(4) 0.013(4) 0.028(4) -0.002(4) 0.014(3) 0.003(4)
C12 0.017(3) 0.007(3) 0.020(3) -0.001(3) 0.007(3) 0.002(3)
La1 0.0204(2) 0.0089(2) 0.01004(19) 0.00001(17) 0.00083(13) 0.00074(18)
La2 0.0243(2) 0.0108(2) 0.0161(2) -0.00073(17) -0.00329(15) 0.00057(19)
N1 0.018(3) 0.025(4) 0.026(3) 0.004(3) 0.002(3) -0.006(3)
O1 0.024(3) 0.040(4) 0.010(2) 0.001(2) 0.005(2) 0.007(3)
O2 0.032(3) 0.015(3) 0.019(3) -0.005(2) 0.004(2) -0.006(3)
O3 0.036(4) 0.039(5) 0.021(3) -0.003(3) 0.001(3) 0.003(3)
O4 0.038(3) 0.023(3) 0.009(2) 0.001(3) 0.009(2) 0.001(3)
O5 0.030(4) 0.034(4) 0.075(5) 0.005(5) 0.029(3) 0.006(4)
O6 0.025(4) 0.059(6) 0.052(5) -0.010(4) 0.006(3) -0.006(3)
O7 0.032(3) 0.018(3) 0.021(3) 0.006(2) 0.002(2) -0.006(2)
O8 0.024(3) 0.018(3) 0.021(3) -0.001(3) -0.007(2) 0.002(3)
O9 0.022(3) 0.019(3) 0.014(2) 0.000(2) -0.001(2) 0.003(2)
O10 0.023(3) 0.012(3) 0.032(3) 0.001(2) -0.005(2) 0.000(2)
O11 0.017(3) 0.012(3) 0.012(2) -0.003(2) -0.0002(19) 0.001(2)
O12 0.036(4) 0.025(4) 0.022(3) 0.003(3) -0.002(3) 0.013(3)
O13 0.032(4) 0.043(5) 0.054(5) -0.025(4) 0.019(3) -0.016(3)
O14 0.040(4) 0.014(3) 0.036(4) 0.000(3) -0.015(3) 0.004(3)
O15 0.040(4) 0.070(6) 0.033(4) -0.005(4) -0.009(3) 0.013(4)
O16 0.059(5) 0.050(5) 0.034(4) -0.008(4) 0.000(3) 0.010(5)
O18 0.28(4) 0.067(17) 0.092(19) -0.030(15) -0.09(2) 0.11(2)
O20 0.066(7) 0.173(14) 0.059(6) 0.007(8) 0.006(5) -0.048(9)
O19 0.045(10) 0.094(17) 0.066(12) -0.002(12) -0.010(9) 0.007(11)
S1 0.0364(11) 0.0211(10) 0.0115(8) 0.0000(10) 0.0060(7) -0.0042(11)
S2 0.0401(13) 0.0228(11) 0.0293(10) 0.0007(12) 0.0167(9) -0.0007(13)
O17 0.056(11) 0.10(2) 0.045(9) 0.016(10) -0.007(8) 0.031(11)
O17' 0.100(17) 0.054(13) 0.072(14) 0.021(11) 0.008(12) -0.011(12)
O21 0.081(16) 0.12(2) 0.072(14) -0.016(14) -0.030(12) 0.032(15)

loop_
_atom_type_symbol
_atom_type_description
_atom_type_scat_dispersion_real
_atom_type_scat_dispersion_imag
_atom_type_scat_source
C C 0.0033 0.0016 'International Tables Vol C Tables 4.2.6.8 and 6.1.1.4'
H H 0.0000 0.0000 'International Tables Vol C Tables 4.2.6.8 and 6.1.1.4'
La La -0.2871 2.4523 'International Tables Vol C Tables 4.2.6.8 and 6.1.1.4'
N N 0.0061 0.0033 'International Tables Vol C Tables 4.2.6.8 and 6.1.1.4'
O O 0.0106 0.0060 'International Tables Vol C Tables 4.2.6.8 and 6.1.1.4'
S S 0.1246 0.1234 'International Tables Vol C Tables 4.2.6.8 and 6.1.1.4'

loop_
_geom_angle_atom_site_label_1
_geom_angle_atom_site_label_2
_geom_angle_atom_site_label_3
_geom_angle
_geom_angle_site_symmetry_1
_geom_angle_site_symmetry_3
O2 C1 O1 121.5(7) . .
O2 C1 C2 119.8(7) . .
O1 C1 C2 118.7(7) . .
C3 C2 C1 127.1(8) . .
C3 C2 S1 112.9(6) . .
C1 C2 S1 119.9(6) . .
C2 C3 C4 112.1(8) . .
C2 C3 H3A 123.9 . .
C4 C3 H3A 123.9 . .
C5 C4 C3 113.8(7) . .
C5 C4 H4A 123.1 . .
C3 C4 H4A 123.1 . .
C4 C5 C6 128.4(8) . .
C4 C5 S1 109.9(5) . .
C6 C5 S1 121.6(7) . .
O3 C6 O4 121.4(8) . .
O3 C6 C5 119.4(8) . .
O4 C6 C5 119.1(9) . .
O3 C6 La2 62.2(4) . 2_547
O4 C6 La2 59.4(4) . 2_547
C5 C6 La2 172.3(7) . 2_547
O6 C7 O5 124.4(11) . .
O6 C7 C8 117.5(10) . .
O5 C7 C8 118.1(10) . .
C9 C8 C7 124.7(9) . .
C9 C8 S2 113.5(7) . .
C7 C8 S2 121.3(8) . .
C8 C9 C10 110.0(9) . .
C8 C9 H9A 125.0 . .
C10 C9 H9A 125.0 . .
C9 C10 C11 118.2(9) . .
C9 C10 H10A 120.9 . .
C11 C10 H10A 120.9 . .
C10 C11 C12 129.1(8) . .
C10 C11 S2 108.4(6) . .
C12 C11 S2 122.5(6) . .
O7 C12 O8 121.0(7) . .
O7 C12 C11 120.3(7) . .
O8 C12 C11 118.7(7) . .
O10 La1 O9 77.4(2) 1_565 2_556
O10 La1 O13 138.5(2) 1_565 .
O9 La1 O13 83.8(2) 2_556 .
O10 La1 O11 129.83(18) 1_565 .
O9 La1 O11 133.36(18) 2_556 .
O13 La1 O11 89.6(2) . .
O10 La1 O1 101.8(2) 1_565 .
O9 La1 O1 138.90(19) 2_556 .
O13 La1 O1 69.8(2) . .
O11 La1 O1 78.85(19) . .
O10 La1 O12 70.7(2) 1_565 .
O9 La1 O12 73.59(19) 2_556 .
O13 La1 O12 68.6(2) . .
O11 La1 O12 144.61(19) . .
O1 La1 O12 67.8(2) . .
O10 La1 O8 74.5(2) 1_565 2_646
O9 La1 O8 72.48(18) 2_556 2_646
O13 La1 O8 133.7(2) . 2_646
O11 La1 O8 79.7(2) . 2_646
O1 La1 O8 147.79(18) . 2_646
O12 La1 O8 135.5(2) . 2_646
O10 La1 O9 146.97(19) 1_565 .
O9 La1 O9 86.07(10) 2_556 .
O13 La1 O9 65.8(2) . .
O11 La1 O9 49.85(16) . .
O1 La1 O9 109.3(2) . .
O12 La1 O9 131.55(19) . .
O8 La1 O9 73.3(2) 2_646 .
O10 La1 O2 70.72(19) 1_565 .
O9 La1 O2 148.0(2) 2_556 .
O13 La1 O2 119.1(2) . .
O11 La1 O2 72.74(17) . .
O1 La1 O2 49.96(19) . .
O12 La1 O2 93.34(18) . .
O8 La1 O2 100.51(17) 2_646 .
O9 La1 O2 122.58(17) . .
O10 La1 O7 61.99(17) 1_565 2_646
O9 La1 O7 111.07(18) 2_556 2_646
O13 La1 O7 158.7(2) . 2_646
O11 La1 O7 69.16(16) . 2_646
O1 La1 O7 103.95(17) . 2_646
O12 La1 O7 129.14(19) . 2_646
O8 La1 O7 45.44(16) 2_646 2_646
O9 La1 O7 99.07(16) . 2_646
O2 La1 O7 55.08(17) . 2_646
O14 La2 O15 98.1(3) . .
O14 La2 O10 117.60(19) . 1_565
O15 La2 O10 142.2(2) . 1_565
O14 La2 O2 148.6(2) . .
O15 La2 O2 85.4(3) . .
O10 La2 O2 70.72(19) 1_565 .
O14 La2 O7 149.7(2) . 2_646
O15 La2 O7 75.9(2) . 2_646
O10 La2 O7 67.14(19) 1_565 2_646
O2 La2 O7 61.46(19) . 2_646
O14 La2 O5 81.8(3) . .
O15 La2 O5 109.1(3) . .
O10 La2 O5 67.4(2) 1_565 .
O2 La2 O5 126.7(2) . .
O7 La2 O5 72.6(2) 2_646 .
O14 La2 O4 81.9(2) . 2_557
O15 La2 O4 110.8(2) . 2_557
O10 La2 O4 87.29(19) 1_565 2_557
O2 La2 O4 67.9(2) . 2_557
O7 La2 O4 128.3(2) 2_646 2_557
O5 La2 O4 138.5(2) . 2_557
O14 La2 O11 68.54(18) . 1_565
O15 La2 O11 166.6(2) . 1_565
O10 La2 O11 50.37(17) 1_565 1_565
O2 La2 O11 106.36(18) . 1_565
O7 La2 O11 115.06(17) 2_646 1_565
O5 La2 O11 69.3(2) . 1_565
O4 La2 O11 69.25(18) 2_557 1_565
O14 La2 O3 69.7(2) . 2_557
O15 La2 O3 66.4(2) . 2_557
O10 La2 O3 135.4(2) 1_565 2_557
O2 La2 O3 83.64(19) . 2_557
O7 La2 O3 130.2(2) 2_646 2_557
O5 La2 O3 149.6(3) . 2_557
O4 La2 O3 48.8(2) 2_557 2_557
O11 La2 O3 107.86(19) 1_565 2_557
O14 La2 O6 70.5(2) . .
O15 La2 O6 65.4(3) . .
O10 La2 O6 113.6(2) 1_565 .
O2 La2 O6 136.7(2) . .
O7 La2 O6 80.2(2) 2_646 .
O5 La2 O6 47.8(2) . .
O4 La2 O6 150.8(2) 2_557 .
O11 La2 O6 107.6(2) 1_565 .
O3 La2 O6 110.1(2) 2_557 .
O14 La2 N1 92.4(2) . 1_565
O15 La2 N1 165.5(2) . 1_565
O10 La2 N1 25.3(2) 1_565 1_565
O2 La2 N1 90.85(19) . 1_565
O7 La2 N1 90.0(2) 2_646 1_565
O5 La2 N1 62.4(2) . 1_565
O4 La2 N1 80.50(19) 2_557 1_565
O11 La2 N1 25.50(18) 1_565 1_565
O3 La2 N1 127.2(2) 2_557 1_565
O6 La2 N1 109.4(2) . 1_565
O14 La2 C6 75.7(2) . 2_557
O15 La2 C6 88.1(3) . 2_557
O10 La2 C6 111.2(2) 1_565 2_557
O2 La2 C6 73.3(2) . 2_557
O7 La2 C6 132.7(2) 2_646 2_557
O5 La2 C6 153.4(3) . 2_557
O4 La2 C6 24.4(2) 2_557 2_557
O11 La2 C6 89.2(2) 1_565 2_557
O3 La2 C6 24.5(2) 2_557 2_557
O6 La2 C6 132.6(3) . 2_557
N1 La2 C6 104.3(2) 1_565 2_557
O9 N1 O10 123.4(7) . .
O9 N1 O11 118.6(7) . .
O10 N1 O11 118.0(7) . .
O9 N1 La2 166.0(5) . 1_545
O10 N1 La2 59.2(4) . 1_545
O11 N1 La2 60.5(4) . 1_545
C1 O1 La1 96.3(4) . .
C1 O2 La2 144.8(5) . .
C1 O2 La1 91.9(5) . .
La2 O2 La1 103.0(2) . .
C6 O3 La2 93.3(5) . 2_547
C6 O4 La2 96.2(6) . 2_547
C7 O5 La2 97.3(7) . .
C7 O6 La2 89.8(7) . .
C12 O7 La2 135.8(5) . 2_656
C12 O7 La1 86.7(5) . 2_656
La2 O7 La1 94.41(18) 2_656 2_656
C12 O8 La1 106.7(4) . 2_656
N1 O9 La1 134.8(5) . 2_546
N1 O9 La1 92.4(4) . .
La1 O9 La1 132.7(2) 2_546 .
N1 O10 La1 149.4(5) . 1_545
N1 O10 La2 95.5(5) . 1_545
La1 O10 La2 109.1(2) 1_545 1_545
N1 O11 La1 98.3(4) . .
N1 O11 La2 94.0(4) . 1_545
La1 O11 La2 166.2(2) . 1_545
C2 S1 C5 91.2(4) . .
C11 S2 C8 89.6(4) . .

loop_
_geom_bond_atom_site_label_1
_geom_bond_atom_site_label_2
_geom_bond_distance
_geom_bond_site_symmetry_2
C1 O2 1.263(10) .
C1 O1 1.291(10) .
C1 C2 1.486(9) .
C2 C3 1.359(12) .
C2 S1 1.717(8) .
C3 C4 1.394(11) .
C3 H3A 0.9300 .
C4 C5 1.392(12) .
C4 H4A 0.9300 .
C5 C6 1.454(10) .
C5 S1 1.735(9) .
C6 O3 1.252(12) .
C6 O4 1.253(11) .
C6 La2 3.015(8) 2_547
C7 O6 1.228(13) .
C7 O5 1.236(13) .
C7 C8 1.526(14) .
C8 C9 1.331(15) .
C8 S2 1.771(10) .
C9 C10 1.338(12) .
C9 H9A 0.9300 .
C10 C11 1.396(11) .
C10 H10A 0.9300 .
C11 C12 1.446(10) .
C11 S2 1.711(8) .
C12 O7 1.262(9) .
C12 O8 1.272(9) .
La1 O10 2.488(6) 1_565
La1 O9 2.491(5) 2_556
La1 O13 2.532(7) .
La1 O11 2.543(5) .
La1 O1 2.581(5) .
La1 O12 2.593(6) .
La1 O8 2.599(6) 2_646
La1 O9 2.683(6) .
La1 O2 2.691(6) .
La1 O7 3.021(6) 2_646
La2 O14 2.526(7) .
La2 O15 2.576(8) .
La2 O10 2.591(6) 1_565
La2 O2 2.596(6) .
La2 O7 2.604(6) 2_646
La2 O5 2.605(7) .
La2 O4 2.611(6) 2_557
La2 O11 2.621(5) 1_565
La2 O3 2.672(6) 2_557
La2 O6 2.766(7) .
La2 N1 3.004(7) 1_565
La2 C6 3.015(8) 2_557
N1 O9 1.270(9) .
N1 O10 1.291(10) .
N1 O11 1.296(9) .
N1 La2 3.004(7) 1_545
O3 La2 2.672(6) 2_547
O4 La2 2.611(6) 2_547
O7 La2 2.604(6) 2_656
O7 La1 3.021(6) 2_656
O8 La1 2.599(6) 2_656
O9 La1 2.491(5) 2_546
O10 La1 2.488(6) 1_545
O10 La2 2.591(6) 1_545
O11 La2 2.621(5) 1_545

loop_
_geom_torsion_atom_site_label_1
_geom_torsion_atom_site_label_2
_geom_torsion_atom_site_label_3
_geom_torsion_atom_site_label_4
_geom_torsion
_geom_torsion_site_symmetry_1
_geom_torsion_site_symmetry_4
O2 C1 C2 C3 -13.6(15) . .
O1 C1 C2 C3 165.2(9) . .
O2 C1 C2 S1 162.4(7) . .
O1 C1 C2 S1 -18.8(12) . .
C1 C2 C3 C4 176.6(9) . .
S1 C2 C3 C4 0.4(11) . .
C2 C3 C4 C5 -0.5(13) . .
C3 C4 C5 C6 -179.7(9) . .
C3 C4 C5 S1 0.4(12) . .
C4 C5 C6 O3 -172.3(10) . .
S1 C5 C6 O3 7.7(13) . .
C4 C5 C6 O4 5.0(16) . .
S1 C5 C6 O4 -175.1(8) . .
C4 C5 C6 La2 -72(5) . 2_547
S1 C5 C6 La2 108(5) . 2_547
O6 C7 C8 C9 167.8(12) . .
O5 C7 C8 C9 -12.0(18) . .
O6 C7 C8 S2 -3.6(16) . .
O5 C7 C8 S2 176.7(9) . .
C7 C8 C9 C10 -178.2(10) . .
S2 C8 C9 C10 -6.2(13) . .
C8 C9 C10 C11 5.3(14) . .
C9 C10 C11 C12 -179.9(10) . .
C9 C10 C11 S2 -1.8(12) . .
C10 C11 C12 O7 8.6(14) . .
S2 C11 C12 O7 -169.2(7) . .
C10 C11 C12 O8 -172.4(9) . .
S2 C11 C12 O8 9.7(12) . .
O2 C1 O1 La1 6.5(9) . .
C2 C1 O1 La1 -172.3(7) . .
O10 La1 O1 C1 -55.4(5) 1_565 .
O9 La1 O1 C1 -139.6(5) 2_556 .
O13 La1 O1 C1 167.1(6) . .
O11 La1 O1 C1 73.4(5) . .
O12 La1 O1 C1 -118.6(5) . .
O8 La1 O1 C1 24.2(8) 2_646 .
O9 La1 O1 C1 113.4(5) . .
O2 La1 O1 C1 -3.4(5) . .
O7 La1 O1 C1 8.4(5) 2_646 .
O1 C1 O2 La2 109.8(9) . .
C2 C1 O2 La2 -71.5(12) . .
O1 C1 O2 La1 -6.2(8) . .
C2 C1 O2 La1 172.6(7) . .
O14 La2 O2 C1 17.4(11) . .
O15 La2 O2 C1 115.5(9) . .
O10 La2 O2 C1 -94.3(9) 1_565 .
O7 La2 O2 C1 -168.1(10) 2_646 .
O5 La2 O2 C1 -134.1(9) . .
O4 La2 O2 C1 0.8(9) 2_557 .
O11 La2 O2 C1 -58.1(9) 1_565 .
O3 La2 O2 C1 48.7(9) 2_557 .
O6 La2 O2 C1 161.4(9) . .
N1 La2 O2 C1 -78.6(9) 1_565 .
C6 La2 O2 C1 26.0(9) 2_557 .
O14 La2 O2 La1 130.1(3) . .
O15 La2 O2 La1 -131.8(2) . .
O10 La2 O2 La1 18.44(19) 1_565 .
O7 La2 O2 La1 -55.4(2) 2_646 .
O5 La2 O2 La1 -21.4(3) . .
O4 La2 O2 La1 113.5(2) 2_557 .
O11 La2 O2 La1 54.6(2) 1_565 .
O3 La2 O2 La1 161.4(2) 2_557 .
O6 La2 O2 La1 -85.9(3) . .
N1 La2 O2 La1 34.1(2) 1_565 .
C6 La2 O2 La1 138.7(3) 2_557 .
O10 La1 O2 C1 128.6(5) 1_565 .
O9 La1 O2 C1 124.3(5) 2_556 .
O13 La1 O2 C1 -6.9(6) . .
O11 La1 O2 C1 -86.4(5) . .
O1 La1 O2 C1 3.4(5) . .
O12 La1 O2 C1 60.5(5) . .
O8 La1 O2 C1 -162.0(5) 2_646 .
O9 La1 O2 C1 -85.2(5) . .
O7 La1 O2 C1 -162.6(6) 2_646 .
O10 La1 O2 La2 -19.24(19) 1_565 .
O9 La1 O2 La2 -23.6(4) 2_556 .
O13 La1 O2 La2 -154.7(2) . .
O11 La1 O2 La2 125.8(2) . .
O1 La1 O2 La2 -144.4(3) . .
O12 La1 O2 La2 -87.4(2) . .
O8 La1 O2 La2 50.1(3) 2_646 .
O9 La1 O2 La2 126.9(2) . .
O7 La1 O2 La2 49.50(19) 2_646 .
O4 C6 O3 La2 -5.7(10) . 2_547
C5 C6 O3 La2 171.5(8) . 2_547
O3 C6 O4 La2 5.9(10) . 2_547
C5 C6 O4 La2 -171.3(8) . 2_547
O6 C7 O5 La2 -9.2(14) . .
C8 C7 O5 La2 170.5(9) . .
O14 La2 O5 C7 75.7(8) . .
O15 La2 O5 C7 -20.1(8) . .
O10 La2 O5 C7 -159.8(8) 1_565 .
O2 La2 O5 C7 -118.8(7) . .
O7 La2 O5 C7 -87.9(8) 2_646 .
O4 La2 O5 C7 143.4(7) 2_557 .
O11 La2 O5 C7 145.8(8) 1_565 .
O3 La2 O5 C7 55.6(9) 2_557 .
O6 La2 O5 C7 4.5(7) . .
N1 La2 O5 C7 172.8(8) 1_565 .
C6 La2 O5 C7 107.8(9) 2_557 .
O5 C7 O6 La2 8.6(13) . .
C8 C7 O6 La2 -171.2(10) . .
O14 La2 O6 C7 -101.2(8) . .
O15 La2 O6 C7 149.8(8) . .
O10 La2 O6 C7 11.3(8) 1_565 .
O2 La2 O6 C7 97.7(8) . .
O7 La2 O6 C7 70.9(7) 2_646 .
O5 La2 O6 C7 -4.5(7) . .
O4 La2 O6 C7 -121.2(7) 2_557 .
O11 La2 O6 C7 -42.4(8) 1_565 .
O3 La2 O6 C7 -159.7(7) 2_557 .
N1 La2 O6 C7 -15.6(8) 1_565 .
C6 La2 O6 C7 -148.3(7) 2_557 .
O8 C12 O7 La2 -88.3(10) . 2_656
C11 C12 O7 La2 90.6(10) . 2_656
O8 C12 O7 La1 4.6(8) . 2_656
C11 C12 O7 La1 -176.5(7) . 2_656
O7 C12 O8 La1 -5.5(9) . 2_656
C11 C12 O8 La1 175.5(6) . 2_656
O10 N1 O9 La1 -11.5(12) . 2_546
O11 N1 O9 La1 167.0(5) . 2_546
La2 N1 O9 La1 85(2) 1_545 2_546
O10 N1 O9 La1 172.5(7) . .
O11 N1 O9 La1 -9.0(7) . .
La2 N1 O9 La1 -91(2) 1_545 .
O10 La1 O9 N1 109.1(5) 1_565 .
O9 La1 O9 N1 168.7(5) 2_556 .
O13 La1 O9 N1 -106.4(5) . .
O11 La1 O9 N1 5.3(4) . .
O1 La1 O9 N1 -50.4(5) . .
O12 La1 O9 N1 -127.4(4) . .
O8 La1 O9 N1 95.8(4) 2_646 .
O2 La1 O9 N1 3.8(5) . .
O7 La1 O9 N1 58.0(4) 2_646 .
O10 La1 O9 La1 -67.0(5) 1_565 2_546
O9 La1 O9 La1 -7.47(17) 2_556 2_546
O13 La1 O9 La1 77.5(4) . 2_546
O11 La1 O9 La1 -170.9(4) . 2_546
O1 La1 O9 La1 133.5(3) . 2_546
O12 La1 O9 La1 56.5(4) . 2_546
O8 La1 O9 La1 -80.3(3) 2_646 2_546
O2 La1 O9 La1 -172.3(3) . 2_546
O7 La1 O9 La1 -118.2(3) 2_646 2_546
O9 N1 O10 La1 -52.2(15) . 1_545
O11 N1 O10 La1 129.3(9) . 1_545
La2 N1 O10 La1 144.0(11) 1_545 1_545
O9 N1 O10 La2 163.8(6) . 1_545
O11 N1 O10 La2 -14.7(7) . 1_545
O9 N1 O11 La1 9.6(7) . .
O10 N1 O11 La1 -171.8(6) . .
La2 N1 O11 La1 173.7(3) 1_545 .
O9 N1 O11 La2 -164.0(6) . 1_545
O10 N1 O11 La2 14.5(7) . 1_545
O10 La1 O11 N1 -141.7(4) 1_565 .
O9 La1 O11 N1 -28.3(5) 2_556 .
O13 La1 O11 N1 52.7(4) . .
O1 La1 O11 N1 122.2(4) . .
O12 La1 O11 N1 102.9(5) . .
O8 La1 O11 N1 -82.0(4) 2_646 .
O9 La1 O11 N1 -5.2(4) . .
O2 La1 O11 N1 173.5(4) . .
O7 La1 O11 N1 -128.0(4) 2_646 .
O10 La1 O11 La2 11.0(11) 1_565 1_545
O9 La1 O11 La2 124.4(9) 2_556 1_545
O13 La1 O11 La2 -154.6(10) . 1_545
O1 La1 O11 La2 -85.1(10) . 1_545
O12 La1 O11 La2 -104.4(10) . 1_545
O8 La1 O11 La2 70.7(10) 2_646 1_545
O9 La1 O11 La2 147.4(11) . 1_545
O2 La1 O11 La2 -33.8(9) . 1_545
O7 La1 O11 La2 24.6(9) 2_646 1_545
C3 C2 S1 C5 -0.2(8) . .
C1 C2 S1 C5 -176.7(8) . .
C4 C5 S1 C2 -0.1(8) . .
C6 C5 S1 C2 179.9(8) . .
C10 C11 S2 C8 -1.5(8) . .
C12 C11 S2 C8 176.7(8) . .
C9 C8 S2 C11 4.6(10) . .
C7 C8 S2 C11 176.8(9) . .
